data_1576045
loop_
_publ_author_name
'Heena, ?'
'Naithani, Sudhanshu'
'Sangeeta, ?'
'Guchhait, Biswajit'
'Medda, Nandita'
'Roy, Partha'
'Goswami, Tapas'
'Kumar, Sushil'

_publ_section_title
;
 A dual-functional AIE luminogen for sensitive nitro explosive detection
 and efficient photolabeling.
;
_journal_issue 43
_journal_name_full 'Analytical methods : advancing methods and applications'
_journal_page_first 8745
_journal_page_last 8753
_journal_paper_doi 10.1039/d5ay01309g
_journal_volume 17
_journal_year 2025
_chemical_formula_moiety 'C27 H19 N S'
_chemical_formula_sum 'C27 H19 N S'
_chemical_formula_weight 389.49
_space_group_crystal_system triclinic
_space_group_IT_number 2
_space_group_name_Hall '-P 1'
_space_group_name_H-M_alt 'P -1'
_atom_sites_solution_hydrogens geom
_atom_sites_solution_primary dual
_audit_creation_date 2024-11-12
_audit_creation_method
;
Olex2 1.5-ac5-024
(compiled 2022.04.12 svn.rca3783a0 for Rigaku Oxford Diffraction, GUI svn.r6498)
;
_audit_update_record
;
2025-01-10 deposited with the CCDC.	2025-09-29 downloaded from the CCDC.
;
_cell_angle_alpha 73.098(5)
_cell_angle_beta 70.992(5)
_cell_angle_gamma 65.822(6)
_cell_formula_units_Z 2
_cell_length_a 8.9312(5)
_cell_length_b 10.4343(7)
_cell_length_c 12.5929(7)
_cell_measurement_reflns_used 8841
_cell_measurement_temperature 293(2)
_cell_measurement_theta_max 26.7160
_cell_measurement_theta_min 3.4590
_cell_volume 995.24(12)
_computing_cell_refinement 'CrysAlisPro 1.171.42.90a (Rigaku OD, 2023)'
_computing_data_collection 'CrysAlisPro 1.171.42.90a (Rigaku OD, 2023)'
_computing_data_reduction 'CrysAlisPro 1.171.42.90a (Rigaku OD, 2023)'
_computing_molecular_graphics 'Olex2 1.5-ac5-024 (Dolomanov et al., 2009)'
_computing_publication_material 'Olex2 1.5-ac5-024 (Dolomanov et al., 2009)'
_computing_structure_refinement 'SHELXL 2017/1 (Sheldrick, 2015)'
_computing_structure_solution 'SHELXT  (Sheldrick, 2015)'
_diffrn_ambient_temperature 293(2)
_diffrn_detector 'Hybrid Pixel Array Detector'
_diffrn_detector_area_resol_mean 10.0000
_diffrn_detector_type HyPix3000
_diffrn_measured_fraction_theta_full 0.997
_diffrn_measured_fraction_theta_max 0.934
_diffrn_measurement_details
;
List of Runs (angles in degrees, time in seconds):

  # Type    Start    End  Width  t~exp~   \w     \q     \k     \f   Frames
#--------------------------------------------------------------------------
  1  \w    -81.00 -54.00   0.50    6.77    --   -9.32 167.00 103.00   54
  2  \w    -48.00 -23.00   0.50    6.77    --   -9.32 116.00 -42.00   50
  3  \w      0.00  25.00   0.50    6.77    --    9.60-116.00-131.00   50
  4  \w     48.00  73.00   0.50    6.77    --    9.60-167.00  83.00   50
  5  \w    -27.00   7.00   0.50    6.77    --   -9.32  57.00  60.00   68
  6  \w     24.00  50.00   0.50    6.77    --   -9.32  38.00 -90.00   52
  7  \w    -23.00  13.00   0.50    6.77    --   -9.32  38.00 -90.00   72
  8  \w     16.00  53.00   0.50    6.77    --   -9.32  57.00  60.00   74
  9  \w    -18.00  56.00   0.50    6.77    --   -9.32  19.00   0.00  148
 10  \w    -56.00 -31.00   0.50    6.77    --   -9.32 125.00  60.00   50
 11  \w     -7.00  22.00   0.50    6.77    --    9.60 -99.00 -30.00   58
 12  \w    -54.00  22.00   0.50    6.77    --    9.60 -38.00 150.00  152
 13  \w      7.00  32.00   0.50    6.77    --    9.60-125.00 -30.00   50
 14  \w    -34.00  -9.00   0.50    6.77    --    9.60 128.00-115.72   50
 15  \w    -12.00  36.00   0.50    6.77    --    9.60 -99.00 -90.00   96
 16  \w     14.00  54.00   0.50    6.77    --    9.60-125.00-150.00   80
 17  \w    -31.00  -5.00   0.50    6.77    --    9.60 119.00 156.77   52
 18  \w    -16.00  33.00   0.50    6.77    --    9.60  77.00 120.00   98
 19  \w      9.00  79.00   0.50    6.77    --    9.60  19.00  90.00  140
 20  \w    -11.00  32.00   0.50    6.77    --    9.60  77.00 -30.00   86
 21  \w    -10.00  16.00   0.50    6.77    --    9.60 -77.00 120.00   52
 22  \w    -53.00  12.00   0.50    6.77    --    9.60 -38.00  90.00  130
;
_diffrn_measurement_device 'four-circle diffractometer'
_diffrn_measurement_device_type 'SuperNova, Single source at offset/far, HyPix3000'
_diffrn_measurement_method '\w scans'
_diffrn_orient_matrix_type 'CrysAlisPro convention (1999,Acta A55,543-557)'
_diffrn_orient_matrix_UB_11 -0.0193182000
_diffrn_orient_matrix_UB_12 0.0719236000
_diffrn_orient_matrix_UB_13 0.0034940000
_diffrn_orient_matrix_UB_21 0.0328320000
_diffrn_orient_matrix_UB_22 0.0154075000
_diffrn_orient_matrix_UB_23 -0.0597875000
_diffrn_orient_matrix_UB_31 -0.0811001000
_diffrn_orient_matrix_UB_32 0.0182494000
_diffrn_orient_matrix_UB_33 -0.0091896000
_diffrn_radiation_monochromator mirror
_diffrn_radiation_probe x-ray
_diffrn_radiation_type 'Mo K\a'
_diffrn_radiation_wavelength 0.71073
_diffrn_reflns_av_R_equivalents 0.0469
_diffrn_reflns_av_unetI/netI 0.0397
_diffrn_reflns_Laue_measured_fraction_full 0.997
_diffrn_reflns_Laue_measured_fraction_max 0.934
_diffrn_reflns_limit_h_max 11
_diffrn_reflns_limit_h_min -10
_diffrn_reflns_limit_k_max 13
_diffrn_reflns_limit_k_min -13
_diffrn_reflns_limit_l_max 15
_diffrn_reflns_limit_l_min -15
_diffrn_reflns_number 15707
_diffrn_reflns_point_group_measured_fraction_full 0.997
_diffrn_reflns_point_group_measured_fraction_max 0.934
_diffrn_reflns_theta_full 25.242
_diffrn_reflns_theta_max 27.133
_diffrn_reflns_theta_min 3.431
_diffrn_source 'micro-focus sealed X-ray tube'
_diffrn_source_type 'SuperNova (Mo) X-ray Source'
_exptl_absorpt_coefficient_mu 0.176
_exptl_absorpt_correction_T_max 1.00000
_exptl_absorpt_correction_T_min 0.66543
_exptl_absorpt_correction_type multi-scan
_exptl_absorpt_process_details
;
CrysAlisPro 1.171.42.90a (Rigaku Oxford Diffraction, 2023)
Empirical absorption correction using spherical harmonics,
implemented in SCALE3 ABSPACK scaling algorithm.
;
_exptl_crystal_colour 'clear light colourless'
_exptl_crystal_colour_lustre clear
_exptl_crystal_colour_modifier light
_exptl_crystal_colour_primary colourless
_exptl_crystal_density_diffrn 1.300
_exptl_crystal_description block
_exptl_crystal_F_000 408
_exptl_crystal_size_max 0.02
_exptl_crystal_size_mid 0.02
_exptl_crystal_size_min 0.02
_refine_diff_density_max 0.193
_refine_diff_density_min -0.270
_refine_diff_density_rms 0.038
_refine_ls_extinction_method none
_refine_ls_goodness_of_fit_ref 1.106
_refine_ls_hydrogen_treatment constr
_refine_ls_matrix_type full
_refine_ls_number_parameters 262
_refine_ls_number_reflns 4120
_refine_ls_number_restraints 0
_refine_ls_restrained_S_all 1.106
_refine_ls_R_factor_all 0.0674
_refine_ls_R_factor_gt 0.0486
_refine_ls_shift/su_max 0.000
_refine_ls_shift/su_mean 0.000
_refine_ls_structure_factor_coef Fsqd
_refine_ls_weighting_details 'w=1/[\s^2^(Fo^2^)+(0.0621P)^2^+0.1055P] where P=(Fo^2^+2Fc^2^)/3'
_refine_ls_weighting_scheme calc
_refine_ls_wR_factor_gt 0.1290
_refine_ls_wR_factor_ref 0.1411
_reflns_Friedel_coverage 0.000
_reflns_number_gt 2988
_reflns_number_total 4120
_reflns_threshold_expression 'I > 2\s(I)'
_cod_data_source_file d5ay01309g2.cif
_cod_data_source_block ex-anph_auto
_cod_depositor_comments 'Adding full bibliography for 1576045.cif.'
_cod_database_code 1576045
_shelx_shelxl_version_number 2017/1
_chemical_oxdiff_formula 'C H N O S'
_shelx_space_group_comment
;
The symmetry employed for this shelxl refinement is uniquely defined
by the following loop, which should always be used as a source of
symmetry information in preference to the above space-group names.
They are only intended as comments.
;
_olex2_refinement_description
;
1. Fixed Uiso
 At 1.2 times of:
  All C(H) groups
2.a Aromatic/amide H refined with riding coordinates:
 C7(H7), C20(H20), C27(H27), C11(H11), C15(H15), C5(H5), C14(H14), C12(H12),
 C17(H17), C2(H2), C26(H26), C19(H19), C23(H23), C13(H13), C25(H25), C18(H18),
 C6(H6), C1(H1), C24(H24)
;
_olex2_submission_special_instructions 'No special instructions were received'
_oxdiff_exptl_absorpt_empirical_details
;
Empirical correction (ABSPACK) includes:
- Absorption correction using spherical harmonics
- Frame scaling
;
_oxdiff_exptl_absorpt_empirical_full_max 1.446
_oxdiff_exptl_absorpt_empirical_full_min 0.633

loop_
_space_group_symop_operation_xyz
'x, y, z'
'-x, -y, -z'

loop_
_atom_site_label
_atom_site_type_symbol
_atom_site_fract_x
_atom_site_fract_y
_atom_site_fract_z
_atom_site_U_iso_or_equiv
_atom_site_adp_type
_atom_site_occupancy
_atom_site_site_symmetry_order
_atom_site_calc_flag
_atom_site_refinement_flags_posn
_atom_site_refinement_flags_adp
_atom_site_refinement_flags_occupancy
_atom_site_disorder_assembly
_atom_site_disorder_group
S1 S 0.39696(6) 0.69002(6) 0.87658(4) 0.0640(2) Uani 1 1 d . . . . .
N1 N 0.67136(17) 0.66946(17) 0.67521(12) 0.0502(4) Uani 1 1 d . . . . .
C10 C 0.73339(19) 0.5724(2) 0.50806(14) 0.0444(4) Uani 1 1 d . . . . .
C8 C 0.70281(19) 0.4190(2) 0.40671(15) 0.0442(4) Uani 1 1 d . . . . .
C16 C 0.7199(2) 0.67168(18) 0.77096(14) 0.0443(4) Uani 1 1 d . . . . .
C9 C 0.75819(19) 0.43484(19) 0.49551(14) 0.0445(4) Uani 1 1 d . . . . .
C4 C 0.6656(2) 0.6939(2) 0.42894(14) 0.0473(4) Uani 1 1 d . . . . .
C22 C 0.2603(2) 0.7653(2) 0.99778(14) 0.0478(4) Uani 1 1 d . . . . .
C21 C 0.5978(2) 0.68467(18) 0.87450(14) 0.0437(4) Uani 1 1 d . . . . .
C7 C 0.6302(2) 0.5398(2) 0.33229(15) 0.0489(4) Uani 1 1 d . . . . .
H7 H 0.593027 0.529192 0.275503 0.059 Uiso 1 1 calc R U . . .
C3 C 0.6114(2) 0.6757(2) 0.33990(14) 0.0488(4) Uani 1 1 d . . . . .
C20 C 0.6431(2) 0.6855(2) 0.96971(16) 0.0531(5) Uani 1 1 d . . . . .
H20 H 0.564301 0.690227 1.039540 0.064 Uiso 1 1 calc R U . . .
C27 C 0.1482(2) 0.6995(2) 1.07027(15) 0.0525(5) Uani 1 1 d . . . . .
H27 H 0.155733 0.611966 1.060396 0.063 Uiso 1 1 calc R U . . .
C11 C 0.7208(2) 0.2802(2) 0.39825(17) 0.0543(5) Uani 1 1 d . . . . .
H11 H 0.683060 0.269950 0.341554 0.065 Uiso 1 1 calc R U . . .
C15 C 0.7717(2) 0.5850(2) 0.60916(16) 0.0523(5) Uani 1 1 d . . . . .
H15 H 0.876365 0.526954 0.624700 0.063 Uiso 1 1 calc R U . . .
C5 C 0.6491(2) 0.8339(2) 0.43157(17) 0.0585(5) Uani 1 1 d . . . . .
H5 H 0.686475 0.847912 0.486742 0.070 Uiso 1 1 calc R U . . .
C14 C 0.8304(2) 0.3073(2) 0.57050(17) 0.0591(5) Uani 1 1 d . . . . .
H14 H 0.866636 0.313624 0.629580 0.071 Uiso 1 1 calc R U . . .
C12 C 0.7912(2) 0.1634(2) 0.47051(19) 0.0616(5) Uani 1 1 d . . . . .
H12 H 0.802747 0.073473 0.463125 0.074 Uiso 1 1 calc R U . . .
C17 C 0.8794(2) 0.6673(2) 0.76531(17) 0.0582(5) Uani 1 1 d . . . . .
H17 H 0.959756 0.662099 0.696164 0.070 Uiso 1 1 calc R U . . .
C2 C 0.5363(3) 0.7989(2) 0.26373(16) 0.0633(6) Uani 1 1 d . . . . .
H2 H 0.497866 0.788796 0.207375 0.076 Uiso 1 1 calc R U . . .
C26 C 0.0253(2) 0.7641(3) 1.15720(17) 0.0652(6) Uani 1 1 d . . . . .
H26 H -0.052093 0.721079 1.204557 0.078 Uiso 1 1 calc R U . . .
C19 C 0.8029(3) 0.6793(2) 0.96228(18) 0.0636(6) Uani 1 1 d . . . . .
H19 H 0.830871 0.681086 1.026659 0.076 Uiso 1 1 calc R U . . .
C23 C 0.2493(3) 0.8939(2) 1.01548(18) 0.0634(5) Uani 1 1 d . . . . .
H23 H 0.323304 0.939532 0.966657 0.076 Uiso 1 1 calc R U . . .
C13 C 0.8473(3) 0.1776(2) 0.55730(19) 0.0669(6) Uani 1 1 d . . . . .
H13 H 0.896833 0.096300 0.606511 0.080 Uiso 1 1 calc R U . . .
C25 C 0.0160(3) 0.8911(3) 1.17455(19) 0.0694(6) Uani 1 1 d . . . . .
H25 H -0.067269 0.933851 1.233530 0.083 Uiso 1 1 calc R U . . .
C18 C 0.9208(2) 0.6706(2) 0.86035(19) 0.0668(6) Uani 1 1 d . . . . .
H18 H 1.028668 0.666818 0.855366 0.080 Uiso 1 1 calc R U . . .
C6 C 0.5805(3) 0.9473(2) 0.35573(19) 0.0701(6) Uani 1 1 d . . . . .
H6 H 0.573075 1.037797 0.358710 0.084 Uiso 1 1 calc R U . . .
C1 C 0.5197(3) 0.9309(2) 0.27187(19) 0.0725(6) Uani 1 1 d . . . . .
H1 H 0.468383 1.010678 0.222262 0.087 Uiso 1 1 calc R U . . .
C24 C 0.1292(3) 0.9547(2) 1.10504(19) 0.0694(6) Uani 1 1 d . . . . .
H24 H 0.125192 1.039387 1.118239 0.083 Uiso 1 1 calc R U . . .

loop_
_atom_site_aniso_label
_atom_site_aniso_U_11
_atom_site_aniso_U_22
_atom_site_aniso_U_33
_atom_site_aniso_U_23
_atom_site_aniso_U_13
_atom_site_aniso_U_12
S1 0.0480(3) 0.1090(5) 0.0493(3) -0.0365(3) 0.0007(2) -0.0359(3)
N1 0.0429(8) 0.0745(11) 0.0377(8) -0.0226(8) -0.0015(6) -0.0227(7)
C10 0.0349(8) 0.0621(12) 0.0388(10) -0.0211(9) 0.0003(7) -0.0185(8)
C8 0.0333(8) 0.0588(11) 0.0419(10) -0.0219(8) 0.0000(7) -0.0158(8)
C16 0.0413(9) 0.0548(11) 0.0407(10) -0.0156(8) -0.0081(7) -0.0171(8)
C9 0.0324(8) 0.0588(12) 0.0399(10) -0.0188(8) -0.0002(7) -0.0134(8)
C4 0.0409(9) 0.0597(12) 0.0402(10) -0.0202(9) 0.0070(7) -0.0217(8)
C22 0.0407(9) 0.0647(12) 0.0373(9) -0.0120(8) -0.0080(7) -0.0168(8)
C21 0.0429(9) 0.0511(11) 0.0402(10) -0.0141(8) -0.0072(7) -0.0175(8)
C7 0.0459(10) 0.0656(13) 0.0369(10) -0.0201(9) -0.0055(8) -0.0173(9)
C3 0.0456(10) 0.0605(12) 0.0357(10) -0.0161(9) 0.0022(7) -0.0180(9)
C20 0.0529(11) 0.0696(13) 0.0411(10) -0.0197(9) -0.0082(8) -0.0211(9)
C27 0.0448(10) 0.0625(12) 0.0494(11) -0.0092(9) -0.0098(8) -0.0196(9)
C11 0.0435(10) 0.0678(14) 0.0582(12) -0.0273(10) -0.0057(9) -0.0200(9)
C15 0.0380(9) 0.0737(13) 0.0505(11) -0.0246(10) -0.0039(8) -0.0207(9)
C5 0.0654(12) 0.0640(14) 0.0470(12) -0.0184(10) 0.0057(9) -0.0324(10)
C14 0.0517(11) 0.0695(14) 0.0564(12) -0.0196(10) -0.0180(9) -0.0119(10)
C12 0.0529(11) 0.0563(13) 0.0738(15) -0.0259(11) -0.0081(10) -0.0132(10)
C17 0.0442(10) 0.0834(15) 0.0542(12) -0.0296(10) -0.0001(8) -0.0266(10)
C2 0.0716(14) 0.0687(15) 0.0394(11) -0.0106(10) -0.0061(9) -0.0194(11)
C26 0.0453(11) 0.0931(17) 0.0494(12) -0.0074(11) -0.0035(9) -0.0263(11)
C19 0.0628(12) 0.0815(15) 0.0601(13) -0.0278(11) -0.0218(10) -0.0228(11)
C23 0.0626(12) 0.0670(14) 0.0590(13) -0.0098(10) -0.0077(10) -0.0273(10)
C13 0.0599(13) 0.0583(14) 0.0744(15) -0.0157(11) -0.0213(11) -0.0062(10)
C25 0.0499(12) 0.0886(17) 0.0551(13) -0.0265(12) -0.0062(10) -0.0056(11)
C18 0.0495(11) 0.0955(17) 0.0728(15) -0.0366(13) -0.0119(10) -0.0298(11)
C6 0.0848(15) 0.0642(15) 0.0561(13) -0.0196(11) 0.0133(11) -0.0380(12)
C1 0.0834(15) 0.0608(15) 0.0493(13) -0.0005(10) 0.0006(11) -0.0207(11)
C24 0.0689(14) 0.0646(14) 0.0716(15) -0.0254(11) -0.0138(12) -0.0135(11)

loop_
_atom_type_symbol
_atom_type_description
_atom_type_scat_dispersion_real
_atom_type_scat_dispersion_imag
_atom_type_scat_source
C C 0.0033 0.0016 'International Tables Vol C Tables 4.2.6.8 and 6.1.1.4'
H H 0.0000 0.0000 'International Tables Vol C Tables 4.2.6.8 and 6.1.1.4'
N N 0.0061 0.0033 'International Tables Vol C Tables 4.2.6.8 and 6.1.1.4'
S S 0.1246 0.1234 'International Tables Vol C Tables 4.2.6.8 and 6.1.1.4'

loop_
_geom_angle_atom_site_label_1
_geom_angle_atom_site_label_2
_geom_angle_atom_site_label_3
_geom_angle
_geom_angle_site_symmetry_1
_geom_angle_site_symmetry_3
_geom_angle_publ_flag
C21 S1 C22 104.78(8) . . ?
C15 N1 C16 119.11(15) . . ?
C9 C10 C4 120.44(15) . . ?
C9 C10 C15 117.75(16) . . ?
C4 C10 C15 121.73(16) . . ?
C7 C8 C9 119.18(16) . . ?
C7 C8 C11 121.56(16) . . ?
C11 C8 C9 119.25(17) . . ?
C21 C16 N1 117.87(14) . . ?
C17 C16 N1 123.01(15) . . ?
C17 C16 C21 119.06(15) . . ?
C10 C9 C8 119.66(16) . . ?
C10 C9 C14 123.33(16) . . ?
C14 C9 C8 116.96(17) . . ?
C10 C4 C3 118.95(16) . . ?
C10 C4 C5 123.31(17) . . ?
C5 C4 C3 117.74(18) . . ?
C27 C22 S1 117.80(15) . . ?
C27 C22 C23 119.17(17) . . ?
C23 C22 S1 122.65(14) . . ?
C16 C21 S1 117.07(12) . . ?
C20 C21 S1 124.00(13) . . ?
C20 C21 C16 118.84(15) . . ?
C3 C7 C8 122.12(16) . . ?
C7 C3 C4 119.49(17) . . ?
C7 C3 C2 121.79(17) . . ?
C2 C3 C4 118.70(18) . . ?
C19 C20 C21 120.95(17) . . ?
C26 C27 C22 119.78(19) . . ?
C12 C11 C8 121.37(18) . . ?
N1 C15 C10 123.65(17) . . ?
C6 C5 C4 121.3(2) . . ?
C13 C14 C9 121.34(18) . . ?
C11 C12 C13 119.85(19) . . ?
C18 C17 C16 121.06(17) . . ?
C1 C2 C3 121.1(2) . . ?
C25 C26 C27 120.63(19) . . ?
C18 C19 C20 120.16(17) . . ?
C24 C23 C22 120.33(19) . . ?
C14 C13 C12 121.2(2) . . ?
C24 C25 C26 119.9(2) . . ?
C19 C18 C17 119.85(17) . . ?
C5 C6 C1 121.1(2) . . ?
C2 C1 C6 119.9(2) . . ?
C25 C24 C23 120.2(2) . . ?

loop_
_geom_bond_atom_site_label_1
_geom_bond_atom_site_label_2
_geom_bond_distance
_geom_bond_site_symmetry_2
_geom_bond_publ_flag
S1 C22 1.7702(18) . ?
S1 C21 1.7635(17) . ?
N1 C16 1.417(2) . ?
N1 C15 1.251(2) . ?
C10 C9 1.408(2) . ?
C10 C4 1.413(2) . ?
C10 C15 1.474(2) . ?
C8 C9 1.434(2) . ?
C8 C7 1.388(3) . ?
C8 C11 1.422(2) . ?
C16 C21 1.401(2) . ?
C16 C17 1.385(2) . ?
C9 C14 1.429(3) . ?
C4 C3 1.442(2) . ?
C4 C5 1.417(3) . ?
C22 C27 1.382(2) . ?
C22 C23 1.383(3) . ?
C21 C20 1.388(2) . ?
C7 C3 1.387(2) . ?
C3 C2 1.421(3) . ?
C20 C19 1.375(3) . ?
C27 C26 1.378(3) . ?
C11 C12 1.345(3) . ?
C5 C6 1.348(3) . ?
C14 C13 1.353(3) . ?
C12 C13 1.407(3) . ?
C17 C18 1.376(3) . ?
C2 C1 1.354(3) . ?
C26 C25 1.370(3) . ?
C19 C18 1.369(3) . ?
C23 C24 1.377(3) . ?
C25 C24 1.366(3) . ?
C6 C1 1.412(3) . ?
